data_2226090
loop_
_publ_author_name
'Hu, Da-Hua'

_publ_section_title
;
 Bis[3-dimethylamino-1-(2-pyridyl)prop-2-en-1-one-\k^2^<i>N</i>^2'^,<i>O</i>]tris(nitrato-\k^2^<i>O</i>,<i>O</i>')praseodymium(III)
;
_journal_coeditor_code CV2720
_journal_issue 6
_journal_name_full 'Acta Crystallographica Section E'
_journal_page_first m709
_journal_paper_doi 10.1107/S1600536810018817
_journal_volume 66
_journal_year 2010
_chemical_formula_iupac '[Pr (C10 H12 N2 O1)2 (N O3)3]'
_chemical_formula_moiety 'C20 H24 N7 O11 Pr'
_chemical_formula_sum 'C20 H24 N7 O11 Pr'
_chemical_formula_weight 679.37
_chemical_name_systematic
;
Bis[3-dimethylamino-1-(2-pyridyl)prop-2-en-1-one-
\k^2^<i>N</i>^2'^,<i>O</i>]tris(nitrato-\k^2^<i>O</i>,<i>O</i>')
praseodymium(III)
;
_space_group_IT_number 2
_symmetry_cell_setting triclinic
_symmetry_space_group_name_Hall '-P 1'
_symmetry_space_group_name_H-M 'P -1'
_atom_sites_solution_hydrogens geom
_atom_sites_solution_primary direct
_atom_sites_solution_secondary difmap
_audit_creation_method SHELXL-97
_cell_angle_alpha 92.378(2)
_cell_angle_beta 108.101(2)
_cell_angle_gamma 96.274(2)
_cell_formula_units_Z 2
_cell_length_a 10.2949(10)
_cell_length_b 11.2439(11)
_cell_length_c 11.7588(12)
_cell_measurement_reflns_used 4431
_cell_measurement_temperature 291(2)
_cell_measurement_theta_max 25.0
_cell_measurement_theta_min 1.8
_cell_volume 1281.9(2)
_computing_cell_refinement 'SAINT (Bruker, 2000)'
_computing_data_collection 'SMART (Bruker, 2000)'
_computing_data_reduction 'SAINT (Bruker, 2000)'
_computing_molecular_graphics 'SHELXTL (Sheldrick, 2008)'
_computing_publication_material 'SHELXTL (Sheldrick, 2008)'
_computing_structure_refinement 'SHELXTL (Sheldrick, 2008)'
_computing_structure_solution 'SHELXTL (Sheldrick, 2008)'
_diffrn_ambient_temperature 291(2)
_diffrn_measured_fraction_theta_full 0.982
_diffrn_measured_fraction_theta_max 0.982
_diffrn_measurement_device_type 'Bruker SMART CCD area-detector diffractometer'
_diffrn_measurement_method '\f and \w scan'
_diffrn_radiation_monochromator graphite
_diffrn_radiation_source 'fine-focus sealed tube'
_diffrn_radiation_type MoK\a
_diffrn_radiation_wavelength 0.71073
_diffrn_reflns_av_R_equivalents 0.0682
_diffrn_reflns_av_sigmaI/netI 0.0638
_diffrn_reflns_limit_h_max 12
_diffrn_reflns_limit_h_min -11
_diffrn_reflns_limit_k_max 7
_diffrn_reflns_limit_k_min -13
_diffrn_reflns_limit_l_max 13
_diffrn_reflns_limit_l_min -13
_diffrn_reflns_number 6421
_diffrn_reflns_theta_full 25.00
_diffrn_reflns_theta_max 25.00
_diffrn_reflns_theta_min 1.83
_exptl_absorpt_coefficient_mu 1.972
_exptl_absorpt_correction_T_max 0.700
_exptl_absorpt_correction_T_min 0.430
_exptl_absorpt_correction_type multi-scan
_exptl_absorpt_process_details '(SADABS; Bruker, 2000)'
_exptl_crystal_colour green
_exptl_crystal_density_diffrn 1.760
_exptl_crystal_density_method 'not measured'
_exptl_crystal_description block
_exptl_crystal_F_000 680.0
_exptl_crystal_size_max 0.43
_exptl_crystal_size_mid 0.26
_exptl_crystal_size_min 0.18
_refine_diff_density_max 1.511
_refine_diff_density_min -1.257
_refine_ls_extinction_method none
_refine_ls_goodness_of_fit_ref 1.054
_refine_ls_hydrogen_treatment constr
_refine_ls_matrix_type full
_refine_ls_number_parameters 356
_refine_ls_number_reflns 4431
_refine_ls_number_restraints 0
_refine_ls_restrained_S_all 1.054
_refine_ls_R_factor_all 0.0469
_refine_ls_R_factor_gt 0.0436
_refine_ls_shift/su_max 0.000
_refine_ls_shift/su_mean 0.000
_refine_ls_structure_factor_coef Fsqd
_refine_ls_weighting_details 'calc w=1/[\s^2^(Fo^2^)+(0.0641P)^2^] where P=(Fo^2^+2Fc^2^)/3'
_refine_ls_weighting_scheme calc
_refine_ls_wR_factor_gt 0.1075
_refine_ls_wR_factor_ref 0.1095
_reflns_number_gt 4090
_reflns_number_total 4431
_reflns_threshold_expression I>2sigma(I)
_cod_data_source_file cv2720.cif
_cod_data_source_block I
_cod_database_code 2226090
_cod_database_fobs_code 2226090

loop_
_symmetry_equiv_pos_as_xyz
'x, y, z'
'-x, -y, -z'

loop_
_atom_site_type_symbol
_atom_site_label
_atom_site_fract_x
_atom_site_fract_y
_atom_site_fract_z
_atom_site_U_iso_or_equiv
_atom_site_adp_type
_atom_site_calc_flag
_atom_site_refinement_flags
_atom_site_occupancy
_atom_site_disorder_assembly
_atom_site_disorder_group
Pr Pr1 0.32845(3) 0.30102(2) 0.18779(2) 0.03231(12) Uani d . 1 . .
N N1 0.2599(4) 0.4770(4) 0.0429(4) 0.0371(10) Uani d . 1 . .
N N2 0.0283(5) 0.6828(4) 0.4065(4) 0.0482(12) Uani d . 1 . .
N N3 0.5449(4) 0.1771(4) 0.2475(4) 0.0362(9) Uani d . 1 . .
N N4 0.5519(5) 0.2006(4) -0.2602(4) 0.0456(11) Uani d . 1 . .
N N5 0.1476(5) 0.1201(4) -0.0079(4) 0.0446(11) Uani d . 1 . .
N N6 0.1779(5) 0.1518(4) 0.3284(4) 0.0440(11) Uani d . 1 . .
N N7 0.5768(5) 0.4527(4) 0.3565(4) 0.0487(12) Uani d . 1 . .
O O1 0.2248(4) 0.4635(3) 0.2516(3) 0.0451(9) Uani d . 1 . .
O O2 0.4446(4) 0.2699(3) 0.0413(3) 0.0408(8) Uani d . 1 . .
O O3 0.2390(4) 0.0870(3) 0.0782(3) 0.0500(10) Uani d . 1 . .
O O4 0.1341(4) 0.2306(3) -0.0047(3) 0.0474(9) Uani d . 1 . .
O O5 0.0773(5) 0.0514(4) -0.0920(4) 0.0696(13) Uani d . 1 . .
O O6 0.3062(4) 0.1567(4) 0.3466(3) 0.0474(9) Uani d . 1 . .
O O7 0.1137(4) 0.2126(4) 0.2498(4) 0.0540(10) Uani d . 1 . .
O O8 0.1219(5) 0.0882(4) 0.3868(4) 0.0684(12) Uani d . 1 . .
O O9 0.5041(5) 0.3804(4) 0.3969(4) 0.0564(11) Uani d . 1 . .
O O10 0.5304(4) 0.4693(4) 0.2469(3) 0.0503(10) Uani d . 1 . .
O O11 0.6884(5) 0.5035(5) 0.4183(4) 0.0726(14) Uani d . 1 . .
C C1 0.1837(5) 0.5549(4) 0.0720(4) 0.0328(10) Uani d . 1 . .
C C2 0.1243(5) 0.6362(4) -0.0067(5) 0.0385(12) Uani d . 1 . .
H H2 0.0733 0.6910 0.0155 0.046 Uiso calc R 1 . .
C C3 0.1411(5) 0.6355(5) -0.1180(5) 0.0434(13) Uani d . 1 . .
H H3 0.0988 0.6877 -0.1731 0.052 Uiso calc R 1 . .
C C4 0.2202(6) 0.5578(5) -0.1471(5) 0.0449(13) Uani d . 1 . .
H H4 0.2343 0.5567 -0.2215 0.054 Uiso calc R 1 . .
C C5 0.2788(6) 0.4812(5) -0.0642(5) 0.0449(13) Uani d . 1 . .
H H5 0.3347 0.4293 -0.0835 0.054 Uiso calc R 1 . .
C C6 0.1716(5) 0.5458(4) 0.1938(4) 0.0343(11) Uani d . 1 . .
C C7 0.1004(5) 0.6261(4) 0.2385(5) 0.0406(12) Uani d . 1 . .
H H7 0.0574 0.6835 0.1907 0.049 Uiso calc R 1 . .
C C8 0.0947(5) 0.6194(4) 0.3525(5) 0.0406(12) Uani d . 1 . .
H H8A 0.1438 0.5631 0.3972 0.049 Uiso calc R 1 . .
C C9 0.0284(7) 0.6650(6) 0.5285(5) 0.0598(17) Uani d . 1 . .
H H9A 0.0890 0.6072 0.5616 0.090 Uiso calc R 1 . .
H H9B -0.0632 0.6362 0.5275 0.090 Uiso calc R 1 . .
H H9C 0.0596 0.7398 0.5769 0.090 Uiso calc R 1 . .
C C10 -0.0560(8) 0.7710(6) 0.3457(7) 0.075(2) Uani d . 1 . .
H H10A -0.0149 0.8085 0.2910 0.113 Uiso calc R 1 . .
H H10B -0.0620 0.8308 0.4039 0.113 Uiso calc R 1 . .
H H10C -0.1467 0.7321 0.3020 0.113 Uiso calc R 1 . .
C C11 0.5974(5) 0.1498(4) 0.1607(4) 0.0334(10) Uani d . 1 . .
C C12 0.7071(6) 0.0838(5) 0.1811(5) 0.0455(13) Uani d . 1 . .
H H12 0.7430 0.0658 0.1200 0.055 Uiso calc R 1 . .
C C13 0.7617(6) 0.0454(5) 0.2929(6) 0.0544(15) Uani d . 1 . .
H H13 0.8365 0.0021 0.3087 0.065 Uiso calc R 1 . .
C C14 0.7062(6) 0.0707(5) 0.3812(5) 0.0499(14) Uani d . 1 . .
H H14 0.7402 0.0433 0.4570 0.060 Uiso calc R 1 . .
C C15 0.5993(6) 0.1377(5) 0.3545(5) 0.0454(13) Uani d . 1 . .
H H15 0.5625 0.1567 0.4149 0.055 Uiso calc R 1 . .
C C16 0.5313(5) 0.1991(4) 0.0426(4) 0.0328(10) Uani d . 1 . .
C C17 0.5716(5) 0.1677(4) -0.0558(4) 0.0373(11) Uani d . 1 . .
H H17 0.6334 0.1119 -0.0495 0.045 Uiso calc R 1 . .
C C18 0.5208(6) 0.2187(5) -0.1622(4) 0.0416(12) Uani d . 1 . .
H H18 0.4572 0.2720 -0.1646 0.050 Uiso calc R 1 . .
C C19 0.6499(7) 0.1203(5) -0.2694(5) 0.0561(16) Uani d . 1 . .
H H19A 0.7339 0.1403 -0.2038 0.084 Uiso calc R 1 . .
H H19B 0.6686 0.1285 -0.3439 0.084 Uiso calc R 1 . .
H H19C 0.6120 0.0390 -0.2666 0.084 Uiso calc R 1 . .
C C20 0.4878(9) 0.2591(6) -0.3674(5) 0.0680(19) Uani d . 1 . .
H H20A 0.4264 0.3109 -0.3512 0.102 Uiso calc R 1 . .
H H20B 0.4369 0.1995 -0.4310 0.102 Uiso calc R 1 . .
H H20C 0.5577 0.3056 -0.3910 0.102 Uiso calc R 1 . .

loop_
_atom_site_aniso_label
_atom_site_aniso_U_11
_atom_site_aniso_U_22
_atom_site_aniso_U_33
_atom_site_aniso_U_12
_atom_site_aniso_U_13
_atom_site_aniso_U_23
Pr1 0.03546(18) 0.03365(18) 0.03253(18) 0.01780(12) 0.01260(12) 0.00638(11)
N1 0.039(2) 0.036(2) 0.042(2) 0.0190(19) 0.0149(19) 0.0090(18)
N2 0.057(3) 0.045(3) 0.053(3) 0.024(2) 0.027(2) 0.006(2)
N3 0.032(2) 0.042(2) 0.038(2) 0.0157(19) 0.0112(18) 0.0101(18)
N4 0.066(3) 0.040(2) 0.037(2) 0.013(2) 0.023(2) 0.0030(19)
N5 0.048(3) 0.048(3) 0.044(3) 0.017(2) 0.019(2) 0.000(2)
N6 0.049(3) 0.044(3) 0.048(3) 0.014(2) 0.025(2) 0.009(2)
N7 0.047(3) 0.047(3) 0.050(3) 0.020(2) 0.008(2) 0.000(2)
O1 0.061(2) 0.041(2) 0.043(2) 0.0296(19) 0.0210(18) 0.0087(16)
O2 0.044(2) 0.045(2) 0.0410(19) 0.0234(17) 0.0176(16) 0.0097(16)
O3 0.054(2) 0.045(2) 0.052(2) 0.0260(19) 0.0109(19) 0.0069(18)
O4 0.049(2) 0.045(2) 0.048(2) 0.0237(18) 0.0093(18) 0.0040(17)
O5 0.069(3) 0.069(3) 0.062(3) 0.014(2) 0.010(2) -0.021(2)
O6 0.039(2) 0.062(2) 0.047(2) 0.0168(19) 0.0158(17) 0.0141(18)
O7 0.048(2) 0.057(3) 0.065(3) 0.027(2) 0.021(2) 0.026(2)
O8 0.059(3) 0.080(3) 0.080(3) 0.019(2) 0.035(2) 0.034(3)
O9 0.073(3) 0.053(2) 0.041(2) 0.016(2) 0.014(2) 0.0051(19)
O10 0.046(2) 0.061(3) 0.044(2) 0.0096(19) 0.0130(18) 0.0104(18)
O11 0.049(3) 0.080(3) 0.069(3) 0.008(2) -0.009(2) -0.005(2)
C1 0.023(2) 0.032(3) 0.044(3) 0.007(2) 0.011(2) 0.004(2)
C2 0.030(3) 0.033(3) 0.053(3) 0.011(2) 0.011(2) 0.011(2)
C3 0.035(3) 0.045(3) 0.048(3) 0.012(2) 0.007(2) 0.018(2)
C4 0.042(3) 0.054(3) 0.040(3) 0.011(3) 0.013(2) 0.011(2)
C5 0.052(3) 0.049(3) 0.042(3) 0.025(3) 0.020(3) 0.011(2)
C6 0.028(2) 0.028(2) 0.048(3) 0.008(2) 0.012(2) 0.004(2)
C7 0.043(3) 0.034(3) 0.051(3) 0.014(2) 0.019(2) 0.008(2)
C8 0.039(3) 0.030(3) 0.055(3) 0.014(2) 0.015(2) -0.001(2)
C9 0.078(5) 0.053(4) 0.059(4) 0.015(3) 0.036(3) 0.001(3)
C10 0.094(6) 0.073(5) 0.082(5) 0.059(4) 0.044(4) 0.020(4)
C11 0.034(3) 0.026(2) 0.041(3) 0.007(2) 0.014(2) 0.002(2)
C12 0.049(3) 0.042(3) 0.051(3) 0.022(3) 0.019(3) 0.003(2)
C13 0.050(4) 0.047(3) 0.065(4) 0.029(3) 0.009(3) 0.011(3)
C14 0.047(3) 0.053(3) 0.049(3) 0.020(3) 0.008(3) 0.016(3)
C15 0.047(3) 0.055(3) 0.037(3) 0.019(3) 0.013(2) 0.012(2)
C16 0.030(2) 0.030(2) 0.039(3) 0.008(2) 0.011(2) 0.003(2)
C17 0.042(3) 0.034(3) 0.040(3) 0.012(2) 0.017(2) 0.002(2)
C18 0.046(3) 0.040(3) 0.041(3) 0.013(2) 0.016(2) -0.001(2)
C19 0.080(5) 0.045(3) 0.059(4) 0.018(3) 0.042(3) 0.000(3)
C20 0.102(6) 0.061(4) 0.048(3) 0.028(4) 0.027(4) 0.011(3)

loop_
_atom_type_symbol
_atom_type_description
_atom_type_scat_dispersion_real
_atom_type_scat_dispersion_imag
_atom_type_scat_source
C C 0.0033 0.0016 'International Tables Vol C Tables 4.2.6.8 and 6.1.1.4'
H H 0.0000 0.0000 'International Tables Vol C Tables 4.2.6.8 and 6.1.1.4'
N N 0.0061 0.0033 'International Tables Vol C Tables 4.2.6.8 and 6.1.1.4'
O O 0.0106 0.0060 'International Tables Vol C Tables 4.2.6.8 and 6.1.1.4'
Pr Pr -0.2180 2.8214 'International Tables Vol C Tables 4.2.6.8 and 6.1.1.4'

loop_
_geom_angle_atom_site_label_1
_geom_angle_atom_site_label_2
_geom_angle_atom_site_label_3
_geom_angle_site_symmetry_1
_geom_angle_site_symmetry_3
_geom_angle
_geom_angle_publ_flag
O2 Pr1 O1 . . 135.88(12) ?
O2 Pr1 O4 . . 75.94(13) ?
O1 Pr1 O4 . . 97.39(12) ?
O2 Pr1 O10 . . 76.34(13) ?
O1 Pr1 O10 . . 78.79(13) ?
O4 Pr1 O10 . . 134.49(13) ?
O2 Pr1 O6 . . 125.68(12) ?
O1 Pr1 O6 . . 98.15(12) ?
O4 Pr1 O6 . . 107.37(13) ?
O10 Pr1 O6 . . 118.09(12) ?
O2 Pr1 O9 . . 111.18(14) ?
O1 Pr1 O9 . . 76.56(13) ?
O4 Pr1 O9 . . 172.74(13) ?
O10 Pr1 O9 . . 48.89(13) ?
O6 Pr1 O9 . . 70.01(13) ?
O2 Pr1 O3 . . 71.18(13) ?
O1 Pr1 O3 . . 135.67(13) ?
O4 Pr1 O3 . . 49.11(12) ?
O10 Pr1 O3 . . 144.44(13) ?
O6 Pr1 O3 . . 72.40(12) ?
O9 Pr1 O3 . . 133.51(12) ?
O2 Pr1 O7 . . 141.79(13) ?
O1 Pr1 O7 . . 70.37(13) ?
O4 Pr1 O7 . . 72.83(13) ?
O10 Pr1 O7 . . 141.87(13) ?
O6 Pr1 O7 . . 48.25(12) ?
O9 Pr1 O7 . . 101.08(14) ?
O3 Pr1 O7 . . 71.85(13) ?
O2 Pr1 N1 . . 76.73(12) ?
O1 Pr1 N1 . . 61.08(12) ?
O4 Pr1 N1 . . 67.04(13) ?
O10 Pr1 N1 . . 71.93(13) ?
O6 Pr1 N1 . . 156.09(13) ?
O9 Pr1 N1 . . 112.44(13) ?
O3 Pr1 N1 . . 113.07(12) ?
O7 Pr1 N1 . . 109.74(12) ?
O2 Pr1 N3 . . 61.89(12) ?
O1 Pr1 N3 . . 144.83(13) ?
O4 Pr1 N3 . . 117.69(12) ?
O10 Pr1 N3 . . 78.28(13) ?
O6 Pr1 N3 . . 70.21(12) ?
O9 Pr1 N3 . . 68.27(13) ?
O3 Pr1 N3 . . 73.99(12) ?
O7 Pr1 N3 . . 115.72(12) ?
N1 Pr1 N3 . . 133.52(13) ?
C5 N1 C1 . . 118.1(4) ?
C5 N1 Pr1 . . 124.0(3) ?
C1 N1 Pr1 . . 117.2(3) ?
C8 N2 C10 . . 121.8(5) ?
C8 N2 C9 . . 122.3(5) ?
C10 N2 C9 . . 115.9(5) ?
C15 N3 C11 . . 118.2(4) ?
C15 N3 Pr1 . . 124.9(3) ?
C11 N3 Pr1 . . 116.8(3) ?
C18 N4 C19 . . 122.5(5) ?
C18 N4 C20 . . 121.3(5) ?
C19 N4 C20 . . 116.3(5) ?
O5 N5 O3 . . 122.3(5) ?
O5 N5 O4 . . 121.1(5) ?
O3 N5 O4 . . 116.6(4) ?
O8 N6 O7 . . 122.7(5) ?
O8 N6 O6 . . 120.4(5) ?
O7 N6 O6 . . 116.9(5) ?
O11 N7 O9 . . 122.5(5) ?
O11 N7 O10 . . 120.7(5) ?
O9 N7 O10 . . 116.8(5) ?
C6 O1 Pr1 . . 129.3(3) ?
C16 O2 Pr1 . . 128.1(3) ?
N5 O3 Pr1 . . 95.6(3) ?
N5 O4 Pr1 . . 98.7(3) ?
N6 O6 Pr1 . . 98.8(3) ?
N6 O7 Pr1 . . 96.0(3) ?
N7 O9 Pr1 . . 95.4(3) ?
N7 O10 Pr1 . . 98.1(3) ?
N1 C1 C2 . . 121.3(5) ?
N1 C1 C6 . . 114.2(4) ?
C2 C1 C6 . . 124.5(4) ?
C3 C2 C1 . . 119.4(5) ?
C3 C2 H2 . . 120.3 ?
C1 C2 H2 . . 120.3 ?
C4 C3 C2 . . 119.4(5) ?
C4 C3 H3 . . 120.3 ?
C2 C3 H3 . . 120.3 ?
C3 C4 C5 . . 118.4(5) ?
C3 C4 H4 . . 120.8 ?
C5 C4 H4 . . 120.8 ?
N1 C5 C4 . . 123.4(5) ?
N1 C5 H5 . . 118.3 ?
C4 C5 H5 . . 118.3 ?
O1 C6 C7 . . 122.9(5) ?
O1 C6 C1 . . 116.8(4) ?
C7 C6 C1 . . 120.3(4) ?
C8 C7 C6 . . 119.5(5) ?
C8 C7 H7 . . 120.2 ?
C6 C7 H7 . . 120.2 ?
N2 C8 C7 . . 127.7(5) ?
N2 C8 H8A . . 116.1 ?
C7 C8 H8A . . 116.1 ?
N2 C9 H9A . . 109.5 ?
N2 C9 H9B . . 109.5 ?
H9A C9 H9B . . 109.5 ?
N2 C9 H9C . . 109.5 ?
H9A C9 H9C . . 109.5 ?
H9B C9 H9C . . 109.5 ?
N2 C10 H10A . . 109.5 ?
N2 C10 H10B . . 109.5 ?
H10A C10 H10B . . 109.5 ?
N2 C10 H10C . . 109.5 ?
H10A C10 H10C . . 109.5 ?
H10B C10 H10C . . 109.5 ?
N3 C11 C12 . . 121.4(5) ?
N3 C11 C16 . . 115.0(4) ?
C12 C11 C16 . . 123.5(5) ?
C13 C12 C11 . . 118.9(5) ?
C13 C12 H12 . . 120.6 ?
C11 C12 H12 . . 120.6 ?
C14 C13 C12 . . 119.9(5) ?
C14 C13 H13 . . 120.1 ?
C12 C13 H13 . . 120.1 ?
C15 C14 C13 . . 117.8(5) ?
C15 C14 H14 . . 121.1 ?
C13 C14 H14 . . 121.1 ?
N3 C15 C14 . . 123.7(5) ?
N3 C15 H15 . . 118.1 ?
C14 C15 H15 . . 118.1 ?
O2 C16 C17 . . 124.4(5) ?
O2 C16 C11 . . 116.4(4) ?
C17 C16 C11 . . 119.2(4) ?
C18 C17 C16 . . 120.4(5) ?
C18 C17 H17 . . 119.8 ?
C16 C17 H17 . . 119.8 ?
N4 C18 C17 . . 127.2(5) ?
N4 C18 H18 . . 116.4 ?
C17 C18 H18 . . 116.4 ?
N4 C19 H19A . . 109.5 ?
N4 C19 H19B . . 109.5 ?
H19A C19 H19B . . 109.5 ?
N4 C19 H19C . . 109.5 ?
H19A C19 H19C . . 109.5 ?
H19B C19 H19C . . 109.5 ?
N4 C20 H20A . . 109.5 ?
N4 C20 H20B . . 109.5 ?
H20A C20 H20B . . 109.5 ?
N4 C20 H20C . . 109.5 ?
H20A C20 H20C . . 109.5 ?
H20B C20 H20C . . 109.5 ?

loop_
_geom_bond_atom_site_label_1
_geom_bond_atom_site_label_2
_geom_bond_site_symmetry_2
_geom_bond_distance
_geom_bond_publ_flag
Pr1 O2 . 2.417(3) ?
Pr1 O1 . 2.418(3) ?
Pr1 O4 . 2.539(4) ?
Pr1 O10 . 2.553(4) ?
Pr1 O6 . 2.571(4) ?
Pr1 O9 . 2.611(4) ?
Pr1 O3 . 2.612(4) ?
Pr1 O7 . 2.644(4) ?
Pr1 N1 . 2.675(4) ?
Pr1 N3 . 2.681(4) ?
N1 C5 . 1.334(6) ?
N1 C1 . 1.338(6) ?
N2 C8 . 1.311(7) ?
N2 C10 . 1.452(7) ?
N2 C9 . 1.457(7) ?
N3 C15 . 1.326(6) ?
N3 C11 . 1.335(6) ?
N4 C18 . 1.302(6) ?
N4 C19 . 1.450(7) ?
N4 C20 . 1.451(7) ?
N5 O5 . 1.212(6) ?
N5 O3 . 1.251(6) ?
N5 O4 . 1.266(6) ?
N6 O8 . 1.230(6) ?
N6 O7 . 1.237(6) ?
N6 O6 . 1.265(6) ?
N7 O11 . 1.216(6) ?
N7 O9 . 1.252(7) ?
N7 O10 . 1.257(6) ?
O1 C6 . 1.245(6) ?
O2 C16 . 1.256(6) ?
C1 C2 . 1.382(7) ?
C1 C6 . 1.483(7) ?
C2 C3 . 1.373(8) ?
C2 H2 . 0.9300 ?
C3 C4 . 1.359(8) ?
C3 H3 . 0.9300 ?
C4 C5 . 1.369(7) ?
C4 H4 . 0.9300 ?
C5 H5 . 0.9300 ?
C6 C7 . 1.405(7) ?
C7 C8 . 1.364(8) ?
C7 H7 . 0.9300 ?
C8 H8A . 0.9300 ?
C9 H9A . 0.9600 ?
C9 H9B . 0.9600 ?
C9 H9C . 0.9600 ?
C10 H10A . 0.9600 ?
C10 H10B . 0.9600 ?
C10 H10C . 0.9600 ?
C11 C12 . 1.383(7) ?
C11 C16 . 1.502(7) ?
C12 C13 . 1.368(8) ?
C12 H12 . 0.9300 ?
C13 C14 . 1.366(9) ?
C13 H13 . 0.9300 ?
C14 C15 . 1.365(8) ?
C14 H14 . 0.9300 ?
C15 H15 . 0.9300 ?
C16 C17 . 1.390(7) ?
C17 C18 . 1.373(7) ?
C17 H17 . 0.9300 ?
C18 H18 . 0.9300 ?
C19 H19A . 0.9600 ?
C19 H19B . 0.9600 ?
C19 H19C . 0.9600 ?
C20 H20A . 0.9600 ?
C20 H20B . 0.9600 ?
C20 H20C . 0.9600 ?

loop_
_geom_hbond_atom_site_label_D
_geom_hbond_atom_site_label_H
_geom_hbond_atom_site_label_A
_geom_hbond_site_symmetry_A
_geom_hbond_distance_DH
_geom_hbond_distance_HA
_geom_hbond_distance_DA
_geom_hbond_angle_DHA
C2 H2 O4 2_565 0.9300 2.3700 3.227(7) 154.00
C3 H3 O7 2_565 0.9300 2.5000 3.297(7) 144.00
C4 H4 O10 2_665 0.9300 2.5800 3.174(8) 122.00
C8 H8A O11 2_666 0.9300 2.5200 3.377(7) 154.00
C12 H12 O5 2_655 0.9300 2.4800 3.223(8) 137.00
C14 H14 O8 2_656 0.9300 2.5800 3.444(7) 155.00
C20 H20A O11 2_665 0.9600 2.5400 3.360(9) 143.00
C20 H20B O6 1_554 0.9600 2.5400 3.381(7) 146.00
C20 H20C O9 1_554 0.9600 2.5800 3.182(8) 121.00
